data_4515212
loop_
_publ_author_name
'Cheisson, Thibault'
'Cole, Bren E.'
'Manor, Brian C.'
'Carroll, Patrick J.'
'Schelter, Eric J.'

_publ_section_title
;
 Phosphoryl-Ligand Adducts of Rare Earth-TriNOx Complexes: Systematic
 Studies and Implications for Separations Chemistry
;
_journal_issue 5
_journal_name_full 'ACS Sustainable Chemistry &amp; Engineering'
_journal_page_first 4993
_journal_paper_doi 10.1021/acssuschemeng.8b05638
_journal_volume 7
_journal_year 2019
_chemical_formula_moiety 'C45 H72 N4 Nd O4 P'
_chemical_formula_sum 'C45 H72 N4 Nd O4 P'
_chemical_formula_weight 908.27
_space_group_crystal_system triclinic
_space_group_IT_number 2
_space_group_name_Hall '-P 1'
_space_group_name_H-M_alt 'P -1'
_symmetry_space_group_name_Hall '-P 1'
_symmetry_space_group_name_H-M 'P -1'
_atom_sites_solution_hydrogens geom
_atom_sites_solution_primary dual
_audit_creation_date 2017-02-16
_audit_creation_method
;
Olex2 1.2
(compiled 2016.09.09 svn.r3337 for OlexSys, GUI svn.r5227)
;
_cell_angle_alpha 86.866(2)
_cell_angle_beta 85.925(2)
_cell_angle_gamma 76.097(2)
_cell_formula_units_Z 2
_cell_length_a 11.5283(7)
_cell_length_b 12.1595(8)
_cell_length_c 16.8509(10)
_cell_measurement_reflns_used 9934
_cell_measurement_temperature 100
_cell_measurement_theta_max 27.53
_cell_measurement_theta_min 2.25
_cell_volume 2285.4(2)
_computing_data_collection 'Bruker APEX3 v2016.1-0'
_computing_data_reduction 'Bruker SAINT v8.37A'
_computing_publication_material 'Olex2 (Dolomanov et al., 2009)'
_computing_structure_refinement 'XL (Sheldrick, 2008)'
_computing_structure_solution 'XT (Sheldrick, 2015)'
_diffrn_ambient_temperature 100
_diffrn_measured_fraction_theta_full 0.999
_diffrn_measured_fraction_theta_max 0.995
_diffrn_measurement_device 'CMOS area detector'
_diffrn_measurement_device_type 'Bruker D8QUEST'
_diffrn_measurement_method '\w and \f scans'
_diffrn_radiation_monochromator graphite
_diffrn_radiation_type MoK\a
_diffrn_radiation_wavelength 0.71073
_diffrn_reflns_av_R_equivalents 0.0271
_diffrn_reflns_av_unetI/netI 0.0125
_diffrn_reflns_Laue_measured_fraction_full 0.999
_diffrn_reflns_Laue_measured_fraction_max 0.995
_diffrn_reflns_limit_h_max 14
_diffrn_reflns_limit_h_min -14
_diffrn_reflns_limit_k_max 15
_diffrn_reflns_limit_k_min -15
_diffrn_reflns_limit_l_max 21
_diffrn_reflns_limit_l_min -21
_diffrn_reflns_number 97826
_diffrn_reflns_point_group_measured_fraction_full 0.999
_diffrn_reflns_point_group_measured_fraction_max 0.995
_diffrn_reflns_theta_full 25.242
_diffrn_reflns_theta_max 27.574
_diffrn_reflns_theta_min 2.148
_diffrn_source 'sealed tube'
_exptl_absorpt_coefficient_mu 1.215
_exptl_absorpt_correction_T_max 0.7456
_exptl_absorpt_correction_T_min 0.6911
_exptl_absorpt_correction_type multi-scan
_exptl_absorpt_process_details 'SADABS v2014/5'
_exptl_crystal_colour 'light blue'
_exptl_crystal_density_diffrn 1.320
_exptl_crystal_description prism
_exptl_crystal_F_000 954
_exptl_crystal_size_max 0.18
_exptl_crystal_size_mid 0.18
_exptl_crystal_size_min 0.13
_refine_diff_density_max 0.456
_refine_diff_density_min -0.945
_refine_diff_density_rms 0.130
_refine_ls_extinction_method none
_refine_ls_goodness_of_fit_ref 1.262
_refine_ls_hydrogen_treatment constr
_refine_ls_matrix_type full
_refine_ls_number_parameters 508
_refine_ls_number_reflns 10516
_refine_ls_number_restraints 0
_refine_ls_restrained_S_all 1.262
_refine_ls_R_factor_all 0.0190
_refine_ls_R_factor_gt 0.0172
_refine_ls_shift/su_max 0.001
_refine_ls_shift/su_mean 0.000
_refine_ls_structure_factor_coef Fsqd
_refine_ls_weighting_details 'w=1/[\s^2^(Fo^2^)+(0.0301P)^2^+0.6467P] where P=(Fo^2^+2Fc^2^)/3'
_refine_ls_weighting_scheme calc
_refine_ls_wR_factor_gt 0.0489
_refine_ls_wR_factor_ref 0.0538
_reflns_number_gt 10079
_reflns_number_total 10516
_reflns_threshold_expression 'I > 2\s(I)'
_cod_data_source_file sc8b05638_si_002.cif
_cod_data_source_block 40073
_cod_database_code 4515212

loop_
_space_group_symop_operation_xyz
'x, y, z'
'-x, -y, -z'

loop_
_atom_site_label
_atom_site_type_symbol
_atom_site_fract_x
_atom_site_fract_y
_atom_site_fract_z
_atom_site_U_iso_or_equiv
_atom_site_adp_type
_atom_site_occupancy
_atom_site_site_symmetry_order
_atom_site_calc_flag
_atom_site_refinement_flags_posn
Nd1 Nd 0.70702(2) 0.35387(2) 0.25207(2) 0.00768(3) Uani 1 1 d .
P1 P 0.61069(3) 0.07716(3) 0.24205(2) 0.01178(7) Uani 1 1 d .
O1 O 0.54808(9) 0.42476(8) 0.17622(6) 0.0124(2) Uani 1 1 d .
O2 O 0.83966(9) 0.21337(8) 0.18668(6) 0.0119(2) Uani 1 1 d .
O3 O 0.66908(10) 0.34134(9) 0.38578(6) 0.0139(2) Uani 1 1 d .
O4 O 0.62024(10) 0.18883(9) 0.27105(7) 0.0160(2) Uani 1 1 d .
N1 N 0.55809(11) 0.53338(10) 0.20220(7) 0.0108(2) Uani 1 1 d .
N2 N 0.88268(11) 0.30409(10) 0.14523(7) 0.0108(2) Uani 1 1 d .
N3 N 0.77539(11) 0.38247(10) 0.39146(7) 0.0119(2) Uani 1 1 d .
N4 N 0.83391(11) 0.54175(10) 0.23956(7) 0.0107(2) Uani 1 1 d .
C1 C 0.74987(13) 0.65000(12) 0.21643(9) 0.0130(3) Uani 1 1 d .
H1a H 0.7929 0.7097 0.2121 0.017 Uiso 1 1 calc R
H1b H 0.6873 0.6690 0.2585 0.017 Uiso 1 1 calc R
C2 C 0.69239(14) 0.64735(12) 0.13891(9) 0.0136(3) Uani 1 1 d .
C3 C 0.73622(15) 0.69722(13) 0.06954(10) 0.0182(3) Uani 1 1 d .
H3 H 0.7973 0.7344 0.0729 0.024 Uiso 1 1 calc R
C4 C 0.69051(16) 0.69240(14) -0.00386(10) 0.0212(3) Uani 1 1 d .
H4 H 0.7220 0.7246 -0.0492 0.028 Uiso 1 1 calc R
C5 C 0.59749(16) 0.63927(13) -0.00944(9) 0.0199(3) Uani 1 1 d .
H5 H 0.5660 0.6361 -0.0583 0.027 Uiso 1 1 calc R
C6 C 0.55186(15) 0.59087(13) 0.05881(9) 0.0164(3) Uani 1 1 d .
H6 H 0.4892 0.5558 0.0551 0.022 Uiso 1 1 calc R
C7 C 0.59843(14) 0.59390(12) 0.13288(9) 0.0128(3) Uani 1 1 d .
C8 C 0.43949(13) 0.59154(12) 0.24239(9) 0.0128(3) Uani 1 1 d .
C9 C 0.41371(14) 0.51318(14) 0.31162(9) 0.0183(3) Uani 1 1 d .
H9a H 0.4063 0.4430 0.2915 0.027 Uiso 1 1 calc GR
H9b H 0.3404 0.5486 0.3402 0.027 Uiso 1 1 calc GR
H9c H 0.4782 0.4986 0.3467 0.027 Uiso 1 1 calc GR
C10 C 0.33726(14) 0.61357(14) 0.18567(10) 0.0189(3) Uani 1 1 d .
H10a H 0.3480 0.6707 0.1461 0.028 Uiso 1 1 calc GR
H10b H 0.2621 0.6390 0.2153 0.028 Uiso 1 1 calc GR
H10c H 0.3377 0.5448 0.1601 0.028 Uiso 1 1 calc GR
C11 C 0.45057(15) 0.70324(13) 0.27477(10) 0.0200(3) Uani 1 1 d .
H11a H 0.4767 0.7491 0.2322 0.030 Uiso 1 1 calc GR
H11b H 0.5078 0.6880 0.3151 0.030 Uiso 1 1 calc GR
H11c H 0.3741 0.7429 0.2974 0.030 Uiso 1 1 calc GR
C12 C 0.93535(14) 0.51924(13) 0.17851(9) 0.0143(3) Uani 1 1 d .
H12a H 0.9773 0.5795 0.1782 0.019 Uiso 1 1 calc R
H12b H 0.9039 0.5204 0.1265 0.019 Uiso 1 1 calc R
C13 C 1.02306(13) 0.40694(13) 0.19267(9) 0.0148(3) Uani 1 1 d .
C14 C 1.13205(15) 0.40396(15) 0.22585(11) 0.0222(3) Uani 1 1 d .
H14 H 1.1517 0.4718 0.2350 0.030 Uiso 1 1 calc R
C15 C 1.21103(15) 0.30241(17) 0.24525(11) 0.0264(4) Uani 1 1 d .
H15 H 1.2830 0.3020 0.2670 0.035 Uiso 1 1 calc R
C16 C 1.18129(15) 0.20114(15) 0.23178(11) 0.0239(4) Uani 1 1 d .
H16 H 1.2329 0.1325 0.2457 0.032 Uiso 1 1 calc R
C17 C 1.07538(14) 0.20167(14) 0.19774(10) 0.0175(3) Uani 1 1 d .
H17 H 1.0565 0.1333 0.1889 0.023 Uiso 1 1 calc R
C18 C 0.99662(13) 0.30370(13) 0.17660(9) 0.0127(3) Uani 1 1 d .
C19 C 0.88541(14) 0.28745(12) 0.05688(9) 0.0133(3) Uani 1 1 d .
C20 C 0.75709(15) 0.29277(14) 0.03687(9) 0.0185(3) Uani 1 1 d .
H20a H 0.7540 0.2878 -0.0196 0.028 Uiso 1 1 calc GR
H20b H 0.7059 0.3631 0.0538 0.028 Uiso 1 1 calc GR
H20c H 0.7306 0.2307 0.0638 0.028 Uiso 1 1 calc GR
C21 C 0.96724(16) 0.17334(14) 0.03307(10) 0.0202(3) Uani 1 1 d .
H21a H 0.9589 0.1617 -0.0219 0.030 Uiso 1 1 calc GR
H21b H 0.9451 0.1133 0.0655 0.030 Uiso 1 1 calc GR
H21c H 1.0489 0.1736 0.0408 0.030 Uiso 1 1 calc GR
C22 C 0.92773(17) 0.38372(14) 0.01049(9) 0.0215(3) Uani 1 1 d .
H22a H 0.9341 0.3701 -0.0454 0.032 Uiso 1 1 calc GR
H22b H 1.0045 0.3872 0.0274 0.032 Uiso 1 1 calc GR
H22c H 0.8711 0.4543 0.0204 0.032 Uiso 1 1 calc GR
C23 C 0.88336(13) 0.55724(13) 0.31630(9) 0.0135(3) Uani 1 1 d .
H23a H 0.9229 0.6194 0.3095 0.018 Uiso 1 1 calc R
H23b H 0.9432 0.4892 0.3299 0.018 Uiso 1 1 calc R
C24 C 0.78954(13) 0.58153(13) 0.38437(9) 0.0129(3) Uani 1 1 d .
C25 C 0.74920(15) 0.69194(13) 0.41089(9) 0.0167(3) Uani 1 1 d .
H25 H 0.7849 0.7484 0.3888 0.022 Uiso 1 1 calc R
C26 C 0.65719(15) 0.71924(14) 0.46940(10) 0.0192(3) Uani 1 1 d .
H26 H 0.6320 0.7932 0.4864 0.026 Uiso 1 1 calc R
C27 C 0.60288(15) 0.63576(14) 0.50246(9) 0.0181(3) Uani 1 1 d .
H27 H 0.5395 0.6538 0.5405 0.024 Uiso 1 1 calc R
C28 C 0.64398(14) 0.52487(13) 0.47827(9) 0.0152(3) Uani 1 1 d .
H28 H 0.6086 0.4686 0.5011 0.020 Uiso 1 1 calc R
C29 C 0.73765(13) 0.49684(12) 0.42023(8) 0.0123(3) Uani 1 1 d .
C30 C 0.86008(14) 0.29843(13) 0.44322(9) 0.0160(3) Uani 1 1 d .
C31 C 0.89102(16) 0.18670(14) 0.40050(10) 0.0211(3) Uani 1 1 d .
H31a H 0.9251 0.1983 0.3480 0.032 Uiso 1 1 calc GR
H31b H 0.8197 0.1601 0.3969 0.032 Uiso 1 1 calc GR
H31c H 0.9478 0.1314 0.4298 0.032 Uiso 1 1 calc GR
C32 C 0.80113(18) 0.28152(15) 0.52604(10) 0.0250(4) Uani 1 1 d .
H32a H 0.7241 0.2664 0.5206 0.037 Uiso 1 1 calc GR
H32b H 0.7916 0.3489 0.5554 0.037 Uiso 1 1 calc GR
H32c H 0.8508 0.2187 0.5539 0.037 Uiso 1 1 calc GR
C33 C 0.97401(16) 0.33918(16) 0.45102(12) 0.0275(4) Uani 1 1 d .
H33a H 1.0153 0.3412 0.3996 0.041 Uiso 1 1 calc GR
H33b H 1.0249 0.2882 0.4865 0.041 Uiso 1 1 calc GR
H33c H 0.9534 0.4138 0.4718 0.041 Uiso 1 1 calc GR
C34 C 0.50479(14) 0.09763(13) 0.16519(9) 0.0158(3) Uani 1 1 d .
H34a H 0.4344 0.1547 0.1822 0.021 Uiso 1 1 calc R
H34b H 0.5402 0.1280 0.1175 0.021 Uiso 1 1 calc R
C35 C 0.46391(15) -0.00667(14) 0.14282(10) 0.0195(3) Uani 1 1 d .
H35a H 0.5328 -0.0635 0.1233 0.026 Uiso 1 1 calc R
H35b H 0.4288 -0.0386 0.1899 0.026 Uiso 1 1 calc R
C36 C 0.37229(16) 0.02213(14) 0.07906(10) 0.0210(3) Uani 1 1 d .
H36a H 0.3048 0.0811 0.0979 0.028 Uiso 1 1 calc R
H36b H 0.4085 0.0517 0.0314 0.028 Uiso 1 1 calc R
C37 C 0.32741(19) -0.07954(17) 0.05826(12) 0.0322(4) Uani 1 1 d .
H37a H 0.2736 -0.0582 0.0161 0.048 Uiso 1 1 calc GR
H37b H 0.2862 -0.1057 0.1043 0.048 Uiso 1 1 calc GR
H37c H 0.3941 -0.1391 0.0412 0.048 Uiso 1 1 calc GR
C38 C 0.74930(14) -0.00642(12) 0.19864(9) 0.0152(3) Uani 1 1 d .
H38a H 0.7344 -0.0750 0.1791 0.020 Uiso 1 1 calc R
H38b H 0.7754 0.0361 0.1533 0.020 Uiso 1 1 calc R
C39 C 0.85036(14) -0.03943(13) 0.25570(10) 0.0169(3) Uani 1 1 d .
H39a H 0.8590 0.0281 0.2805 0.022 Uiso 1 1 calc R
H39b H 0.8292 -0.0905 0.2974 0.022 Uiso 1 1 calc R
C40 C 0.96973(15) -0.09668(14) 0.21412(11) 0.0211(3) Uani 1 1 d .
H40a H 0.9622 -0.1662 0.1916 0.028 Uiso 1 1 calc R
H40b H 0.9891 -0.0472 0.1707 0.028 Uiso 1 1 calc R
C41 C 1.07112(18) -0.12414(19) 0.27017(13) 0.0368(5) Uani 1 1 d .
H41a H 1.1447 -0.1576 0.2411 0.055 Uiso 1 1 calc GR
H41b H 1.0545 -0.1764 0.3117 0.055 Uiso 1 1 calc GR
H41c H 1.0783 -0.0557 0.2932 0.055 Uiso 1 1 calc GR
C42 C 0.56111(14) -0.00901(13) 0.32239(9) 0.0151(3) Uani 1 1 d .
H42a H 0.5607 -0.0823 0.3025 0.020 Uiso 1 1 calc R
H42b H 0.6176 -0.0215 0.3638 0.020 Uiso 1 1 calc R
C43 C 0.43629(15) 0.04526(15) 0.35825(10) 0.0216(3) Uani 1 1 d .
H43a H 0.4393 0.1151 0.3823 0.029 Uiso 1 1 calc R
H43b H 0.3820 0.0650 0.3155 0.029 Uiso 1 1 calc R
C44 C 0.38538(19) -0.02730(16) 0.41990(14) 0.0355(5) Uani 1 1 d .
H44a H 0.4338 -0.0394 0.4658 0.047 Uiso 1 1 calc R
H44b H 0.3906 -0.1007 0.3982 0.047 Uiso 1 1 calc R
C45 C 0.25608(18) 0.02361(18) 0.44707(13) 0.0325(4) Uani 1 1 d .
H45a H 0.2064 0.0306 0.4028 0.049 Uiso 1 1 calc GR
H45b H 0.2496 0.0971 0.4675 0.049 Uiso 1 1 calc GR
H45c H 0.2304 -0.0248 0.4881 0.049 Uiso 1 1 calc GR

loop_
_atom_site_aniso_label
_atom_site_aniso_U_11
_atom_site_aniso_U_22
_atom_site_aniso_U_33
_atom_site_aniso_U_23
_atom_site_aniso_U_13
_atom_site_aniso_U_12
Nd1 0.00898(4) 0.00633(4) 0.00761(4) 0.00081(3) 0.00087(3) -0.00220(3)
P1 0.01172(17) 0.00751(16) 0.01618(18) 0.00072(13) 0.00094(14) -0.00320(13)
O1 0.0168(5) 0.0072(5) 0.0141(5) -0.0015(4) -0.0024(4) -0.0036(4)
O2 0.0141(5) 0.0085(5) 0.0133(5) 0.0022(4) 0.0035(4) -0.0048(4)
O3 0.0156(5) 0.0168(5) 0.0122(5) 0.0005(4) 0.0008(4) -0.0104(4)
O4 0.0155(5) 0.0099(5) 0.0231(6) -0.0023(4) 0.0042(4) -0.0055(4)
N1 0.0144(6) 0.0074(5) 0.0110(6) 0.0001(4) 0.0004(4) -0.0038(4)
N2 0.0128(6) 0.0107(5) 0.0097(6) 0.0017(4) 0.0021(4) -0.0055(4)
N3 0.0125(6) 0.0114(6) 0.0125(6) 0.0007(4) -0.0010(5) -0.0045(5)
N4 0.0116(6) 0.0105(5) 0.0101(6) -0.0004(4) 0.0024(4) -0.0038(4)
C1 0.0157(7) 0.0086(6) 0.0155(7) 0.0003(5) 0.0001(5) -0.0048(5)
C2 0.0184(7) 0.0083(6) 0.0130(7) 0.0010(5) 0.0010(5) -0.0020(5)
C3 0.0245(8) 0.0118(7) 0.0178(8) 0.0031(6) 0.0027(6) -0.0051(6)
C4 0.0319(9) 0.0147(7) 0.0138(7) 0.0060(6) 0.0044(6) -0.0023(6)
C5 0.0307(9) 0.0151(7) 0.0109(7) 0.0032(6) -0.0024(6) 0.0001(6)
C6 0.0208(8) 0.0128(7) 0.0140(7) 0.0009(5) -0.0025(6) -0.0009(6)
C7 0.0172(7) 0.0080(6) 0.0113(7) 0.0016(5) 0.0010(5) -0.0004(5)
C8 0.0131(7) 0.0119(6) 0.0118(7) -0.0005(5) 0.0009(5) -0.0003(5)
C9 0.0170(7) 0.0207(8) 0.0154(7) 0.0024(6) 0.0028(6) -0.0025(6)
C10 0.0151(7) 0.0206(8) 0.0191(8) 0.0004(6) -0.0023(6) -0.0003(6)
C11 0.0203(8) 0.0146(7) 0.0235(8) -0.0065(6) 0.0024(6) -0.0010(6)
C12 0.0165(7) 0.0136(7) 0.0146(7) -0.0015(5) 0.0057(6) -0.0082(6)
C13 0.0126(7) 0.0182(7) 0.0140(7) -0.0020(5) 0.0053(5) -0.0058(6)
C14 0.0146(8) 0.0265(9) 0.0278(9) -0.0089(7) 0.0042(6) -0.0092(6)
C15 0.0115(7) 0.0361(10) 0.0317(10) -0.0102(8) -0.0023(7) -0.0034(7)
C16 0.0133(7) 0.0261(9) 0.0287(9) -0.0025(7) -0.0015(6) 0.0027(6)
C17 0.0142(7) 0.0167(7) 0.0203(8) -0.0026(6) 0.0019(6) -0.0015(6)
C18 0.0112(7) 0.0153(7) 0.0111(6) -0.0004(5) 0.0036(5) -0.0035(5)
C19 0.0179(7) 0.0122(7) 0.0096(6) -0.0010(5) 0.0026(5) -0.0042(5)
C20 0.0218(8) 0.0210(8) 0.0131(7) -0.0020(6) -0.0031(6) -0.0050(6)
C21 0.0257(8) 0.0176(7) 0.0153(7) -0.0043(6) 0.0048(6) -0.0021(6)
C22 0.0334(9) 0.0202(8) 0.0125(7) 0.0016(6) 0.0049(6) -0.0119(7)
C23 0.0143(7) 0.0146(7) 0.0140(7) -0.0012(5) 0.0007(5) -0.0082(5)
C24 0.0135(7) 0.0153(7) 0.0107(6) -0.0009(5) -0.0008(5) -0.0049(5)
C25 0.0222(8) 0.0143(7) 0.0153(7) -0.0006(6) 0.0007(6) -0.0080(6)
C26 0.0255(8) 0.0146(7) 0.0169(7) -0.0051(6) 0.0018(6) -0.0034(6)
C27 0.0203(8) 0.0195(8) 0.0132(7) -0.0024(6) 0.0046(6) -0.0035(6)
C28 0.0172(7) 0.0165(7) 0.0119(7) 0.0011(5) 0.0006(6) -0.0049(6)
C29 0.0149(7) 0.0126(7) 0.0098(6) 0.0000(5) -0.0019(5) -0.0038(5)
C30 0.0205(8) 0.0138(7) 0.0123(7) 0.0024(5) -0.0042(6) -0.0011(6)
C31 0.0279(9) 0.0157(7) 0.0162(7) 0.0012(6) -0.0002(6) 0.0008(6)
C32 0.0374(10) 0.0211(8) 0.0114(7) 0.0038(6) -0.0013(7) 0.0017(7)
C33 0.0228(9) 0.0254(9) 0.0345(10) 0.0037(7) -0.0144(7) -0.0034(7)
C34 0.0161(7) 0.0143(7) 0.0168(7) 0.0036(6) -0.0014(6) -0.0037(6)
C35 0.0245(8) 0.0159(7) 0.0192(8) 0.0019(6) -0.0052(6) -0.0063(6)
C36 0.0250(8) 0.0192(8) 0.0189(8) -0.0007(6) -0.0049(6) -0.0046(6)
C37 0.0394(11) 0.0274(9) 0.0334(10) -0.0041(8) -0.0131(8) -0.0114(8)
C38 0.0163(7) 0.0107(7) 0.0179(7) -0.0014(5) 0.0008(6) -0.0022(5)
C39 0.0166(7) 0.0137(7) 0.0191(7) 0.0018(6) -0.0013(6) -0.0019(6)
C40 0.0175(8) 0.0162(7) 0.0275(9) -0.0003(6) 0.0000(6) -0.0004(6)
C41 0.0228(9) 0.0394(11) 0.0414(12) -0.0011(9) -0.0083(8) 0.0079(8)
C42 0.0178(7) 0.0114(7) 0.0164(7) 0.0027(5) -0.0013(6) -0.0050(6)
C43 0.0187(8) 0.0222(8) 0.0212(8) 0.0064(6) 0.0021(6) -0.0022(6)
C44 0.0366(11) 0.0211(9) 0.0460(12) 0.0043(8) 0.0180(9) -0.0086(8)
C45 0.0291(10) 0.0366(11) 0.0353(11) -0.0048(8) 0.0123(8) -0.0181(8)

loop_
_atom_type_symbol
_atom_type_description
_atom_type_scat_dispersion_real
_atom_type_scat_dispersion_imag
_atom_type_scat_source
C C 0.0033 0.0016 'International Tables Vol C Tables 4.2.6.8 and 6.1.1.4'
H H 0.0000 0.0000 'International Tables Vol C Tables 4.2.6.8 and 6.1.1.4'
N N 0.0061 0.0033 'International Tables Vol C Tables 4.2.6.8 and 6.1.1.4'
O O 0.0106 0.0060 'International Tables Vol C Tables 4.2.6.8 and 6.1.1.4'
P P 0.1023 0.0942 'International Tables Vol C Tables 4.2.6.8 and 6.1.1.4'
Nd Nd -0.1943 3.0179 'International Tables Vol C Tables 4.2.6.8 and 6.1.1.4'

loop_
_geom_angle_atom_site_label_1
_geom_angle_atom_site_label_2
_geom_angle_atom_site_label_3
_geom_angle
O1 Nd1 O4 84.07(4)
O1 Nd1 N1 34.01(4)
O1 Nd1 N2 102.10(4)
O1 Nd1 N3 138.47(4)
O1 Nd1 N4 102.05(3)
O2 Nd1 O1 109.44(4)
O2 Nd1 O4 75.18(4)
O2 Nd1 N1 132.16(4)
O2 Nd1 N2 33.67(3)
O2 Nd1 N3 112.05(4)
O2 Nd1 N4 102.32(3)
O3 Nd1 O1 117.30(4)
O3 Nd1 O2 121.39(4)
O3 Nd1 O4 76.53(4)
O3 Nd1 N1 106.06(4)
O3 Nd1 N2 140.53(4)
O3 Nd1 N3 33.61(4)
O3 Nd1 N4 100.49(3)
O4 Nd1 N1 113.18(4)
O4 Nd1 N2 107.03(4)
O4 Nd1 N3 104.59(4)
O4 Nd1 N4 173.88(4)
N1 Nd1 N2 108.01(4)
N1 Nd1 N3 110.75(4)
N1 Nd1 N4 72.70(4)
N2 Nd1 N3 113.31(4)
N2 Nd1 N4 71.76(4)
N3 Nd1 N4 70.96(4)
O4 P1 C34 110.80(7)
O4 P1 C38 113.97(7)
O4 P1 C42 111.05(7)
C34 P1 C42 108.05(7)
C38 P1 C34 105.71(7)
C38 P1 C42 106.93(7)
N1 O1 Nd1 84.27(7)
N2 O2 Nd1 85.27(7)
N3 O3 Nd1 85.79(7)
P1 O4 Nd1 148.36(7)
O1 N1 Nd1 61.72(6)
O1 N1 C7 107.15(10)
O1 N1 C8 108.32(10)
C7 N1 Nd1 116.52(9)
C7 N1 C8 115.64(11)
C8 N1 Nd1 127.36(8)
O2 N2 Nd1 61.06(6)
O2 N2 C18 106.97(11)
O2 N2 C19 108.20(10)
C18 N2 Nd1 112.02(8)
C18 N2 C19 115.78(11)
C19 N2 Nd1 131.88(9)
O3 N3 Nd1 60.60(6)
O3 N3 C29 107.39(11)
O3 N3 C30 108.29(11)
C29 N3 Nd1 115.91(9)
C29 N3 C30 115.35(12)
C30 N3 Nd1 128.41(9)
C1 N4 Nd1 109.94(8)
C1 N4 C23 108.12(11)
C12 N4 Nd1 111.12(8)
C12 N4 C1 108.17(11)
C12 N4 C23 107.48(11)
C23 N4 Nd1 111.88(8)
N4 C1 C2 114.23(12)
C3 C2 C1 119.28(14)
C7 C2 C1 122.38(13)
C7 C2 C3 118.32(14)
C4 C3 C2 121.60(15)
C3 C4 C5 119.79(15)
C4 C5 C6 119.37(15)
C5 C6 C7 121.28(15)
C2 C7 N1 119.47(13)
C6 C7 N1 120.65(13)
C6 C7 C2 119.63(14)
N1 C8 C9 106.85(12)
N1 C8 C10 112.15(12)
N1 C8 C11 109.10(12)
C9 C8 C10 109.48(13)
C9 C8 C11 109.17(13)
C11 C8 C10 110.00(13)
N4 C12 C13 113.09(12)
C14 C13 C12 119.77(14)
C14 C13 C18 118.45(15)
C18 C13 C12 121.72(14)
C15 C14 C13 121.59(16)
C14 C15 C16 119.15(16)
C17 C16 C15 120.43(16)
C16 C17 C18 120.66(15)
C13 C18 N2 119.61(13)
C17 C18 N2 120.48(13)
C17 C18 C13 119.65(14)
N2 C19 C20 106.87(12)
N2 C19 C21 111.99(12)
N2 C19 C22 109.93(12)
C20 C19 C21 109.94(13)
C20 C19 C22 108.61(13)
C22 C19 C21 109.42(13)
N4 C23 C24 113.43(12)
C25 C24 C23 119.80(13)
C25 C24 C29 118.44(14)
C29 C24 C23 121.71(13)
C26 C25 C24 121.53(14)
C25 C26 C27 119.71(14)
C26 C27 C28 119.50(14)
C27 C28 C29 120.89(14)
C24 C29 N3 119.18(13)
C28 C29 N3 120.76(13)
C28 C29 C24 119.84(14)
N3 C30 C31 106.30(12)
N3 C30 C32 111.40(13)
N3 C30 C33 109.96(13)
C31 C30 C32 109.70(13)
C31 C30 C33 109.52(14)
C33 C30 C32 109.88(14)
C35 C34 P1 116.93(11)
C36 C35 C34 111.93(13)
C37 C36 C35 112.64(14)
C39 C38 P1 114.39(11)
C40 C39 C38 112.62(13)
C41 C40 C39 112.46(15)
C43 C42 P1 112.79(11)
C44 C43 C42 115.20(14)
C43 C44 C45 113.66(17)

loop_
_geom_bond_atom_site_label_1
_geom_bond_atom_site_label_2
_geom_bond_distance
Nd1 O1 2.2775(10)
Nd1 O2 2.2764(10)
Nd1 O3 2.2685(10)
Nd1 O4 2.4453(10)
Nd1 N1 2.5733(12)
Nd1 N2 2.5924(12)
Nd1 N3 2.5968(12)
Nd1 N4 2.9854(12)
P1 O4 1.4990(11)
P1 C34 1.8093(16)
P1 C38 1.8044(16)
P1 C42 1.8111(15)
O1 N1 1.4467(15)
O2 N2 1.4422(14)
O3 N3 1.4414(15)
N1 C7 1.4544(18)
N1 C8 1.5113(18)
N2 C18 1.4492(19)
N2 C19 1.5105(18)
N3 C29 1.4531(18)
N3 C30 1.5174(19)
N4 C1 1.4859(18)
N4 C12 1.4855(18)
N4 C23 1.4885(19)
C1 C2 1.511(2)
C2 C3 1.405(2)
C2 C7 1.402(2)
C3 C4 1.388(2)
C4 C5 1.389(3)
C5 C6 1.391(2)
C6 C7 1.399(2)
C8 C9 1.524(2)
C8 C10 1.534(2)
C8 C11 1.527(2)
C12 C13 1.510(2)
C13 C14 1.403(2)
C13 C18 1.405(2)
C14 C15 1.385(3)
C15 C16 1.389(3)
C16 C17 1.384(2)
C17 C18 1.395(2)
C19 C20 1.526(2)
C19 C21 1.534(2)
C19 C22 1.530(2)
C23 C24 1.510(2)
C24 C25 1.398(2)
C24 C29 1.400(2)
C25 C26 1.388(2)
C26 C27 1.388(2)
C27 C28 1.391(2)
C28 C29 1.396(2)
C30 C31 1.526(2)
C30 C32 1.534(2)
C30 C33 1.527(2)
C34 C35 1.529(2)
C35 C36 1.528(2)
C36 C37 1.516(2)
C38 C39 1.528(2)
C39 C40 1.525(2)
C40 C41 1.518(3)
C42 C43 1.528(2)
C43 C44 1.505(2)
C44 C45 1.518(3)
